data_7020259
loop_
_publ_author_name
'Alves, Luis G.'
'Hild, Fr\'ed\'eric'
'Munh\'a, Rui F'
'Veiros, Luis F.'
'Dagorne, Samuel'
'Martins, Ana M.'

_publ_section_title
;
 Synthesis and structural characterization of novel cyclam-based zirconium
 complexes and their use in the controlled ROP of rac-lactide: access to
 cyclam-functionalized polylactide materials.
;
_journal_issue 47
_journal_name_full 'Dalton transactions (Cambridge, England : 2003)'
_journal_page_first 14288
_journal_page_last 14298
_journal_paper_doi 10.1039/c2dt31133j
_journal_volume 41
_journal_year 2012
_chemical_formula_moiety 'C36 H44 N4 O2 Zr'
_chemical_formula_sum 'C36 H44 N4 O2 Zr'
_chemical_formula_weight 655.97
_chemical_name_systematic
;
?
;
_space_group_IT_number 14
_symmetry_cell_setting monoclinic
_symmetry_space_group_name_Hall '-P 2ybc'
_symmetry_space_group_name_H-M 'P 1 21/c 1'
_atom_sites_solution_hydrogens geom
_atom_sites_solution_primary direct
_atom_sites_solution_secondary difmap
_audit_creation_method SHELXL-97
_cell_angle_alpha 90.00
_cell_angle_beta 91.640(18)
_cell_angle_gamma 90.00
_cell_formula_units_Z 4
_cell_length_a 9.535(3)
_cell_length_b 10.400(4)
_cell_length_c 33.062(12)
_cell_measurement_reflns_used 2489
_cell_measurement_temperature 150(2)
_cell_measurement_theta_max 21.03
_cell_measurement_theta_min 2.31
_cell_volume 3277(2)
_computing_cell_refinement 'Bruker SMART'
_computing_data_collection 'Bruker SMART'
_computing_data_reduction 'Bruker SAINT'
_computing_molecular_graphics 'Bruker SHELXTL'
_computing_publication_material 'Bruker SHELXTL'
_computing_structure_refinement 'SHELXL-97 (Sheldrick, 2008)'
_computing_structure_solution 'SHELXS-97 (Sheldrick, 2008)'
_diffrn_ambient_temperature 150(2)
_diffrn_measured_fraction_theta_full 0.975
_diffrn_measured_fraction_theta_max 0.975
_diffrn_measurement_device_type 'CCD area detector'
_diffrn_measurement_method 'phi and omega scans'
_diffrn_radiation_monochromator graphite
_diffrn_radiation_source 'fine-focus sealed tube'
_diffrn_radiation_type MoK\a
_diffrn_radiation_wavelength 0.71073
_diffrn_reflns_av_R_equivalents 0.2414
_diffrn_reflns_av_sigmaI/netI 0.1736
_diffrn_reflns_limit_h_max 11
_diffrn_reflns_limit_h_min -11
_diffrn_reflns_limit_k_max 12
_diffrn_reflns_limit_k_min -12
_diffrn_reflns_limit_l_max 39
_diffrn_reflns_limit_l_min -39
_diffrn_reflns_number 29503
_diffrn_reflns_theta_full 25.35
_diffrn_reflns_theta_max 25.35
_diffrn_reflns_theta_min 2.95
_exptl_absorpt_coefficient_mu 0.373
_exptl_absorpt_correction_T_max 0.9816
_exptl_absorpt_correction_T_min 0.9637
_exptl_absorpt_correction_type multi-scan
_exptl_absorpt_process_details SADABS
_exptl_crystal_colour colourless
_exptl_crystal_density_diffrn 1.330
_exptl_crystal_density_method 'not measured'
_exptl_crystal_description plate
_exptl_crystal_F_000 1376
_exptl_crystal_size_max 0.10
_exptl_crystal_size_mid 0.10
_exptl_crystal_size_min 0.05
_refine_diff_density_max 1.485
_refine_diff_density_min -1.516
_refine_diff_density_rms 0.164
_refine_ls_extinction_method none
_refine_ls_goodness_of_fit_ref 0.903
_refine_ls_hydrogen_treatment constr
_refine_ls_matrix_type full
_refine_ls_number_parameters 388
_refine_ls_number_reflns 5853
_refine_ls_number_restraints 0
_refine_ls_restrained_S_all 0.903
_refine_ls_R_factor_all 0.1772
_refine_ls_R_factor_gt 0.0846
_refine_ls_shift/su_max 0.000
_refine_ls_shift/su_mean 0.000
_refine_ls_structure_factor_coef Fsqd
_refine_ls_weighting_details 'calc w=1/[\s^2^(Fo^2^)+(0.1772P)^2^+0.0000P] where P=(Fo^2^+2Fc^2^)/3'
_refine_ls_weighting_scheme calc
_refine_ls_wR_factor_gt 0.2141
_refine_ls_wR_factor_ref 0.2990
_reflns_number_gt 2699
_reflns_number_total 5853
_reflns_threshold_expression >2\s(I)
_cod_data_source_file c2dt31133j.txt
_cod_data_source_block laphomono
_cod_depositor_comments
;
The following automatic conversions were performed:

'_symmetry_cell_setting' value 'Monoclinic' changed to 'monoclinic'
according to /home/saulius/struct/CIF-dictionaries/cif_core.dic
dictionary named 'cif_core.dic' version 2.4.2 from 2011-04-26.

Automatic conversion script
Id: cif_fix_values 1891 2012-01-12 08:04:46Z andrius 
;
_cod_original_sg_symbol_H-M P2(1)/c
_cod_database_code 7020259

loop_
_symmetry_equiv_pos_as_xyz
'x, y, z'
'-x, y+1/2, -z+1/2'
'-x, -y, -z'
'x, -y-1/2, z-1/2'

loop_
_atom_site_label
_atom_site_type_symbol
_atom_site_fract_x
_atom_site_fract_y
_atom_site_fract_z
_atom_site_U_iso_or_equiv
_atom_site_adp_type
_atom_site_occupancy
_atom_site_symmetry_multiplicity
_atom_site_calc_flag
_atom_site_refinement_flags
Zr1 Zr 0.77689(9) 0.27659(8) 0.61232(3) 0.0414(3) Uani 1 1 d .
N3 N 0.9527(7) 0.4368(6) 0.6360(2) 0.0401(17) Uani 1 1 d .
O1 O 0.6155(6) 0.1595(6) 0.6281(2) 0.0598(18) Uani 1 1 d .
N1 N 0.8088(7) 0.0831(7) 0.5689(2) 0.0472(19) Uani 1 1 d .
C12 C 0.6815(9) -0.0279(9) 0.5084(3) 0.050(2) Uani 1 1 d .
C5 C 0.9589(10) 0.5575(8) 0.6122(3) 0.051(2) Uani 1 1 d .
H5A H 1.0376 0.6099 0.6233 0.061 Uiso 1 1 calc R
H5B H 0.8714 0.6063 0.6165 0.061 Uiso 1 1 calc R
N2 N 0.8395(7) 0.3394(7) 0.5554(2) 0.0434(18) Uani 1 1 d .
C11 C 0.6768(9) 0.0697(9) 0.5428(3) 0.051(2) Uani 1 1 d .
H11A H 0.6541 0.1549 0.5311 0.062 Uiso 1 1 calc R
H11B H 0.5990 0.0458 0.5605 0.062 Uiso 1 1 calc R
C24 C 1.1403(9) 0.5124(9) 0.7210(3) 0.047(2) Uani 1 1 d .
H24 H 1.1611 0.4232 0.7194 0.056 Uiso 1 1 calc R
C19 C 1.0192(10) 0.5566(8) 0.7024(3) 0.046(2) Uani 1 1 d .
O2 O 0.6586(6) 0.4351(6) 0.6231(2) 0.0569(17) Uani 1 1 d .
C10 C 0.8391(9) -0.0405(9) 0.5893(3) 0.046(2) Uani 1 1 d .
H10A H 0.8651 -0.1037 0.5684 0.055 Uiso 1 1 calc R
H10B H 0.7513 -0.0714 0.6013 0.055 Uiso 1 1 calc R
C1 C 0.9311(8) 0.1255(9) 0.5440(3) 0.044(2) Uani 1 1 d .
H1A H 1.0181 0.1247 0.5611 0.053 Uiso 1 1 calc R
H1B H 0.9434 0.0645 0.5214 0.053 Uiso 1 1 calc R
C18 C 0.9171(9) 0.4679(8) 0.6794(2) 0.043(2) Uani 1 1 d .
H18A H 0.9111 0.3861 0.6946 0.052 Uiso 1 1 calc R
H18B H 0.8229 0.5080 0.6793 0.052 Uiso 1 1 calc R
C25 C 0.5295(9) 0.1384(9) 0.6597(3) 0.048(2) Uani 1 1 d .
C2 C 0.9070(10) 0.2568(9) 0.5276(3) 0.055(3) Uani 1 1 d .
H2A H 0.9983 0.2950 0.5206 0.066 Uiso 1 1 calc R
H2B H 0.8487 0.2508 0.5025 0.066 Uiso 1 1 calc R
C9 C 0.9538(11) -0.0408(9) 0.6223(3) 0.060(3) Uani 1 1 d .
H9A H 1.0428 -0.0115 0.6107 0.072 Uiso 1 1 calc R
H9B H 0.9680 -0.1299 0.6322 0.072 Uiso 1 1 calc R
N4 N 0.9282(8) 0.1855(7) 0.6485(2) 0.051(2) Uani 1 1 d .
C13 C 0.6992(9) 0.0067(11) 0.4690(3) 0.060(3) Uani 1 1 d .
H13 H 0.7157 0.0946 0.4629 0.072 Uiso 1 1 calc R
C21 C 1.0774(11) 0.7688(9) 0.7281(3) 0.056(3) Uani 1 1 d .
H21 H 1.0556 0.8576 0.7301 0.067 Uiso 1 1 calc R
C20 C 0.9872(10) 0.6864(9) 0.7068(3) 0.052(2) Uani 1 1 d .
H20 H 0.9024 0.7192 0.6951 0.063 Uiso 1 1 calc R
C23 C 1.2335(10) 0.5916(9) 0.7418(3) 0.058(3) Uani 1 1 d .
H23 H 1.3193 0.5587 0.7529 0.069 Uiso 1 1 calc R
C30 C 0.4878(10) 0.2351(11) 0.6855(4) 0.062(3) Uani 1 1 d .
H30 H 0.5167 0.3212 0.6809 0.074 Uiso 1 1 calc R
C36 C 0.4912(9) 0.5242(10) 0.5767(3) 0.057(3) Uani 1 1 d .
H36 H 0.5273 0.4731 0.5556 0.069 Uiso 1 1 calc R
C14 C 0.6941(10) -0.0813(13) 0.4374(3) 0.075(4) Uani 1 1 d .
H14 H 0.7086 -0.0544 0.4104 0.091 Uiso 1 1 calc R
C31 C 0.5502(9) 0.5149(8) 0.6147(3) 0.050(2) Uani 1 1 d .
C16 C 0.6483(13) -0.2452(12) 0.4851(5) 0.089(5) Uani 1 1 d .
H16 H 0.6327 -0.3334 0.4910 0.107 Uiso 1 1 calc R
C22 C 1.1989(11) 0.7210(9) 0.7462(3) 0.060(3) Uani 1 1 d .
H22 H 1.2588 0.7763 0.7617 0.072 Uiso 1 1 calc R
C26 C 0.4842(12) 0.0122(11) 0.6670(3) 0.072(3) Uani 1 1 d .
H26 H 0.5114 -0.0555 0.6496 0.087 Uiso 1 1 calc R
C15 C 0.6672(11) -0.2111(13) 0.4462(4) 0.078(4) Uani 1 1 d .
H15 H 0.6624 -0.2735 0.4252 0.093 Uiso 1 1 calc R
C17 C 0.6505(10) -0.1595(10) 0.5166(3) 0.060(3) Uani 1 1 d .
H17 H 0.6318 -0.1870 0.5433 0.072 Uiso 1 1 calc R
C3 C 0.8510(10) 0.4764(9) 0.5454(3) 0.052(2) Uani 1 1 d .
H3A H 0.7638 0.5205 0.5532 0.063 Uiso 1 1 calc R
H3B H 0.8591 0.4853 0.5157 0.063 Uiso 1 1 calc R
C32 C 0.4906(11) 0.5869(10) 0.6458(4) 0.064(3) Uani 1 1 d .
H32 H 0.5264 0.5805 0.6728 0.077 Uiso 1 1 calc R
C8 C 0.9188(12) 0.0465(9) 0.6585(3) 0.069(3) Uani 1 1 d .
H8A H 0.8227 0.0270 0.6672 0.083 Uiso 1 1 calc R
H8B H 0.9845 0.0272 0.6814 0.083 Uiso 1 1 calc R
C7 C 1.0715(9) 0.2347(8) 0.6555(3) 0.048(2) Uani 1 1 d .
H7A H 1.1403 0.1730 0.6448 0.058 Uiso 1 1 calc R
H7B H 1.0911 0.2454 0.6849 0.058 Uiso 1 1 calc R
C4 C 0.9771(10) 0.5435(9) 0.5664(3) 0.055(2) Uani 1 1 d .
H4A H 1.0632 0.4933 0.5616 0.066 Uiso 1 1 calc R
H4B H 0.9891 0.6298 0.5544 0.066 Uiso 1 1 calc R
C6 C 1.0846(9) 0.3622(9) 0.6343(3) 0.051(2) Uani 1 1 d .
H6A H 1.1619 0.4123 0.6473 0.061 Uiso 1 1 calc R
H6B H 1.1082 0.3476 0.6057 0.061 Uiso 1 1 calc R
C33 C 0.3756(13) 0.6698(11) 0.6361(5) 0.083(4) Uani 1 1 d .
H33 H 0.3336 0.7199 0.6565 0.099 Uiso 1 1 calc R
C28 C 0.3601(12) 0.0823(15) 0.7248(4) 0.088(4) Uani 1 1 d .
H28 H 0.3023 0.0636 0.7470 0.105 Uiso 1 1 calc R
C35 C 0.3806(12) 0.6058(14) 0.5683(5) 0.087(4) Uani 1 1 d .
H35 H 0.3438 0.6104 0.5414 0.104 Uiso 1 1 calc R
C34 C 0.3251(14) 0.6761(13) 0.5956(6) 0.087(4) Uani 1 1 d .
H34 H 0.2500 0.7325 0.5885 0.105 Uiso 1 1 calc R
C29 C 0.4032(11) 0.2067(13) 0.7181(4) 0.071(3) Uani 1 1 d .
H29 H 0.3754 0.2734 0.7358 0.085 Uiso 1 1 calc R
C27 C 0.3998(15) -0.0145(15) 0.6996(4) 0.105(5) Uani 1 1 d .
H27 H 0.3698 -0.1001 0.7044 0.126 Uiso 1 1 calc R

loop_
_atom_site_aniso_label
_atom_site_aniso_U_11
_atom_site_aniso_U_22
_atom_site_aniso_U_33
_atom_site_aniso_U_23
_atom_site_aniso_U_13
_atom_site_aniso_U_12
Zr1 0.0391(5) 0.0423(5) 0.0423(5) 0.0039(4) -0.0058(4) -0.0015(4)
N3 0.040(4) 0.045(4) 0.035(4) -0.002(3) -0.007(3) 0.000(3)
O1 0.051(4) 0.058(4) 0.071(5) 0.002(4) 0.003(3) -0.016(3)
N1 0.043(4) 0.054(5) 0.045(4) -0.002(4) -0.013(3) 0.005(3)
C12 0.036(5) 0.054(6) 0.060(6) -0.006(5) -0.013(4) -0.003(4)
C5 0.057(6) 0.041(5) 0.054(6) 0.002(4) 0.001(5) -0.015(4)
N2 0.041(4) 0.044(4) 0.045(4) 0.011(4) -0.004(3) -0.007(3)
C11 0.040(5) 0.052(5) 0.061(6) -0.012(5) -0.008(5) -0.001(4)
C24 0.061(6) 0.043(5) 0.036(5) 0.001(4) -0.010(4) -0.001(4)
C19 0.065(6) 0.044(5) 0.031(5) 0.004(4) -0.001(4) -0.004(4)
O2 0.046(4) 0.057(4) 0.068(4) 0.002(3) 0.000(3) 0.010(3)
C10 0.052(5) 0.053(5) 0.033(5) -0.007(4) 0.004(4) 0.001(4)
C1 0.025(4) 0.073(6) 0.035(5) 0.005(4) 0.022(4) -0.002(4)
C18 0.052(5) 0.047(5) 0.031(4) 0.004(4) -0.003(4) 0.000(4)
C25 0.044(5) 0.062(6) 0.038(5) 0.010(5) -0.001(4) -0.009(5)
C2 0.046(5) 0.056(6) 0.061(6) -0.007(5) -0.014(5) -0.003(4)
C9 0.072(7) 0.041(5) 0.064(7) 0.010(5) -0.026(5) 0.006(5)
N4 0.057(5) 0.043(4) 0.052(5) 0.010(4) -0.012(4) -0.004(4)
C13 0.036(5) 0.076(7) 0.067(7) -0.018(6) -0.006(5) -0.001(5)
C21 0.088(8) 0.041(5) 0.038(5) -0.007(4) -0.003(5) 0.001(5)
C20 0.063(6) 0.049(6) 0.044(6) 0.000(4) -0.007(5) 0.007(5)
C23 0.056(6) 0.067(7) 0.049(6) -0.002(5) -0.010(5) 0.002(5)
C30 0.048(6) 0.067(7) 0.070(7) 0.014(6) 0.003(5) 0.002(5)
C36 0.041(5) 0.061(6) 0.070(7) -0.008(5) -0.002(5) 0.000(5)
C14 0.047(6) 0.124(11) 0.054(7) -0.017(7) -0.016(5) -0.010(6)
C31 0.039(5) 0.038(5) 0.071(7) -0.003(5) -0.010(5) 0.005(4)
C16 0.074(8) 0.071(8) 0.118(12) -0.043(8) -0.053(8) 0.020(6)
C22 0.072(7) 0.048(5) 0.058(6) 0.003(5) -0.008(5) -0.016(5)
C26 0.084(8) 0.074(7) 0.062(7) -0.013(6) 0.029(6) -0.038(6)
C15 0.046(6) 0.092(9) 0.094(10) -0.044(8) -0.018(6) -0.002(6)
C17 0.053(6) 0.073(7) 0.053(6) 0.006(6) -0.011(5) -0.007(5)
C3 0.060(6) 0.051(6) 0.046(5) 0.013(5) -0.010(5) -0.009(5)
C32 0.063(7) 0.059(6) 0.071(7) -0.012(6) 0.010(6) 0.003(5)
C8 0.083(8) 0.056(6) 0.066(7) 0.027(6) -0.027(6) -0.006(6)
C7 0.049(5) 0.051(5) 0.045(5) -0.003(4) -0.015(4) 0.003(4)
C4 0.064(6) 0.054(6) 0.046(6) 0.004(5) -0.001(5) -0.013(5)
C6 0.040(5) 0.062(6) 0.049(5) -0.011(5) -0.006(4) 0.000(4)
C33 0.076(8) 0.056(6) 0.120(12) -0.016(7) 0.064(8) 0.003(6)
C28 0.062(8) 0.129(12) 0.072(8) 0.023(9) 0.011(6) -0.014(8)
C35 0.050(7) 0.109(11) 0.100(10) 0.028(9) -0.012(7) 0.001(7)
C34 0.068(8) 0.069(8) 0.124(13) 0.028(9) -0.009(8) 0.010(7)
C29 0.060(7) 0.094(9) 0.060(7) 0.006(7) 0.008(6) 0.016(6)
C27 0.119(12) 0.102(11) 0.095(10) -0.012(9) 0.034(9) -0.062(9)

loop_
_atom_type_symbol
_atom_type_description
_atom_type_scat_dispersion_real
_atom_type_scat_dispersion_imag
_atom_type_scat_source
C C 0.0033 0.0016 'International Tables Vol C Tables 4.2.6.8 and 6.1.1.4'
H H 0.0000 0.0000 'International Tables Vol C Tables 4.2.6.8 and 6.1.1.4'
N N 0.0061 0.0033 'International Tables Vol C Tables 4.2.6.8 and 6.1.1.4'
O O 0.0106 0.0060 'International Tables Vol C Tables 4.2.6.8 and 6.1.1.4'
Zr Zr -2.9673 0.5597 'International Tables Vol C Tables 4.2.6.8 and 6.1.1.4'

loop_
_geom_angle_atom_site_label_1
_geom_angle_atom_site_label_2
_geom_angle_atom_site_label_3
_geom_angle
O2 Zr1 O1 90.7(3)
O2 Zr1 N4 130.4(3)
O1 Zr1 N4 95.6(3)
O2 Zr1 N2 94.5(3)
O1 Zr1 N2 130.7(3)
N4 Zr1 N2 116.7(3)
O2 Zr1 N3 76.9(2)
O1 Zr1 N3 146.0(3)
N4 Zr1 N3 70.8(3)
N2 Zr1 N3 82.3(2)
O2 Zr1 N1 146.2(2)
O1 Zr1 N1 76.8(3)
N4 Zr1 N1 82.5(3)
N2 Zr1 N1 72.1(3)
N3 Zr1 N1 129.2(2)
C6 N3 C5 112.1(7)
C6 N3 C18 111.1(6)
C5 N3 C18 109.5(6)
C6 N3 Zr1 101.8(5)
C5 N3 Zr1 116.0(5)
C18 N3 Zr1 106.0(5)
C25 O1 Zr1 140.0(6)
C10 N1 C11 109.2(7)
C10 N1 C1 111.0(7)
C11 N1 C1 111.0(7)
C10 N1 Zr1 117.7(5)
C11 N1 Zr1 106.8(5)
C1 N1 Zr1 100.7(5)
C13 C12 C17 117.8(9)
C13 C12 C11 122.9(9)
C17 C12 C11 119.0(9)
N3 C5 C4 116.8(7)
N3 C5 H5A 108.1
C4 C5 H5A 108.1
N3 C5 H5B 108.1
C4 C5 H5B 108.1
H5A C5 H5B 107.3
C2 N2 C3 113.7(8)
C2 N2 Zr1 122.5(6)
C3 N2 Zr1 122.0(6)
N1 C11 C12 116.4(7)
N1 C11 H11A 108.2
C12 C11 H11A 108.2
N1 C11 H11B 108.2
C12 C11 H11B 108.2
H11A C11 H11B 107.3
C19 C24 C23 123.0(9)
C19 C24 H24 118.5
C23 C24 H24 118.5
C24 C19 C20 117.6(8)
C24 C19 C18 122.4(8)
C20 C19 C18 119.9(8)
C31 O2 Zr1 152.8(6)
N1 C10 C9 117.2(7)
N1 C10 H10A 108.0
C9 C10 H10A 108.0
N1 C10 H10B 108.0
C9 C10 H10B 108.0
H10A C10 H10B 107.3
C2 C1 N1 110.7(7)
C2 C1 H1A 109.5
N1 C1 H1A 109.5
C2 C1 H1B 109.5
N1 C1 H1B 109.5
H1A C1 H1B 108.1
N3 C18 C19 116.3(7)
N3 C18 H18A 108.2
C19 C18 H18A 108.2
N3 C18 H18B 108.2
C19 C18 H18B 108.2
H18A C18 H18B 107.4
O1 C25 C30 123.0(9)
O1 C25 C26 118.5(9)
C30 C25 C26 118.5(9)
N2 C2 C1 112.8(9)
N2 C2 H2A 109.0
C1 C2 H2A 109.0
N2 C2 H2B 109.0
C1 C2 H2B 109.0
H2A C2 H2B 107.8
C10 C9 C8 112.7(8)
C10 C9 H9A 109.0
C8 C9 H9A 109.0
C10 C9 H9B 109.0
C8 C9 H9B 109.0
H9A C9 H9B 107.8
C7 N4 C8 111.5(7)
C7 N4 Zr1 123.9(5)
C8 N4 Zr1 121.7(6)
C12 C13 C14 122.7(11)
C12 C13 H13 118.7
C14 C13 H13 118.7
C22 C21 C20 119.8(9)
C22 C21 H21 120.1
C20 C21 H21 120.1
C21 C20 C19 121.0(9)
C21 C20 H20 119.5
C19 C20 H20 119.5
C24 C23 C22 118.5(9)
C24 C23 H23 120.8
C22 C23 H23 120.8
C25 C30 C29 120.3(10)
C25 C30 H30 119.8
C29 C30 H30 119.8
C31 C36 C35 121.4(11)
C31 C36 H36 119.3
C35 C36 H36 119.3
C13 C14 C15 118.7(12)
C13 C14 H14 120.6
C15 C14 H14 120.6
O2 C31 C36 121.6(9)
O2 C31 C32 120.2(9)
C36 C31 C32 118.1(9)
C15 C16 C17 123.6(13)
C15 C16 H16 118.2
C17 C16 H16 118.2
C21 C22 C23 120.0(9)
C21 C22 H22 120.0
C23 C22 H22 120.0
C27 C26 C25 120.5(12)
C27 C26 H26 119.8
C25 C26 H26 119.8
C16 C15 C14 118.6(11)
C16 C15 H15 120.7
C14 C15 H15 120.7
C16 C17 C12 118.6(11)
C16 C17 H17 120.7
C12 C17 H17 120.7
N2 C3 C4 113.6(7)
N2 C3 H3A 108.8
C4 C3 H3A 108.8
N2 C3 H3B 108.8
C4 C3 H3B 108.8
H3A C3 H3B 107.7
C31 C32 C33 118.9(11)
C31 C32 H32 120.5
C33 C32 H32 120.5
N4 C8 C9 112.6(9)
N4 C8 H8A 109.1
C9 C8 H8A 109.1
N4 C8 H8B 109.1
C9 C8 H8B 109.1
H8A C8 H8B 107.8
N4 C7 C6 108.9(7)
N4 C7 H7A 109.9
C6 C7 H7A 109.9
N4 C7 H7B 109.9
C6 C7 H7B 109.9
H7A C7 H7B 108.3
C5 C4 C3 112.3(8)
C5 C4 H4A 109.1
C3 C4 H4A 109.1
C5 C4 H4B 109.1
C3 C4 H4B 109.1
H4A C4 H4B 107.9
N3 C6 C7 111.2(7)
N3 C6 H6A 109.4
C7 C6 H6A 109.4
N3 C6 H6B 109.4
C7 C6 H6B 109.4
H6A C6 H6B 108.0
C34 C33 C32 118.8(11)
C34 C33 H33 120.6
C32 C33 H33 120.6
C27 C28 C29 120.4(12)
C27 C28 H28 119.8
C29 C28 H28 119.8
C34 C35 C36 122.6(13)
C34 C35 H35 118.7
C36 C35 H35 118.7
C35 C34 C33 120.2(12)
C35 C34 H34 119.9
C33 C34 H34 119.9
C28 C29 C30 120.2(12)
C28 C29 H29 119.9
C30 C29 H29 119.9
C28 C27 C26 120.1(12)
C28 C27 H27 119.9
C26 C27 H27 119.9

loop_
_geom_bond_atom_site_label_1
_geom_bond_atom_site_label_2
_geom_bond_distance
Zr1 O2 2.035(6)
Zr1 O1 2.042(6)
Zr1 N4 2.077(7)
Zr1 N2 2.095(7)
Zr1 N3 2.474(7)
Zr1 N1 2.496(7)
N3 C6 1.480(11)
N3 C5 1.484(11)
N3 C18 1.520(11)
O1 C25 1.363(11)
N1 C10 1.476(11)
N1 C11 1.512(10)
N1 C1 1.512(10)
C12 C13 1.367(14)
C12 C17 1.427(13)
C12 C11 1.528(13)
C5 C4 1.535(13)
C5 H5A 0.9900
C5 H5B 0.9900
N2 C2 1.425(12)
N2 C3 1.468(11)
C11 H11A 0.9900
C11 H11B 0.9900
C24 C19 1.371(11)
C24 C23 1.382(12)
C24 H24 0.9500
C19 C20 1.393(12)
C19 C18 1.528(12)
O2 C31 1.348(10)
C10 C9 1.524(11)
C10 H10A 0.9900
C10 H10B 0.9900
C1 C2 1.485(12)
C1 H1A 0.9900
C1 H1B 0.9900
C18 H18A 0.9900
C18 H18B 0.9900
C25 C30 1.385(14)
C25 C26 1.405(14)
C2 H2A 0.9900
C2 H2B 0.9900
C9 C8 1.546(15)
C9 H9A 0.9900
C9 H9B 0.9900
N4 C7 1.471(11)
N4 C8 1.486(12)
C13 C14 1.387(14)
C13 H13 0.9500
C21 C22 1.382(14)
C21 C20 1.390(13)
C21 H21 0.9500
C20 H20 0.9500
C23 C22 1.394(13)
C23 H23 0.9500
C30 C29 1.398(16)
C30 H30 0.9500
C36 C31 1.366(13)
C36 C35 1.375(15)
C36 H36 0.9500
C14 C15 1.406(17)
C14 H14 0.9500
C31 C32 1.404(14)
C16 C15 1.35(2)
C16 C17 1.369(16)
C16 H16 0.9500
C22 H22 0.9500
C26 C27 1.392(17)
C26 H26 0.9500
C15 H15 0.9500
C17 H17 0.9500
C3 C4 1.539(12)
C3 H3A 0.9900
C3 H3B 0.9900
C32 C33 1.424(16)
C32 H32 0.9500
C8 H8A 0.9900
C8 H8B 0.9900
C7 C6 1.506(13)
C7 H7A 0.9900
C7 H7B 0.9900
C4 H4A 0.9900
C4 H4B 0.9900
C6 H6A 0.9900
C6 H6B 0.9900
C33 C34 1.411(19)
C33 H33 0.9500
C28 C27 1.366(18)
C28 C29 1.378(17)
C28 H28 0.9500
C35 C34 1.287(19)
C35 H35 0.9500
C34 H34 0.9500
C29 H29 0.9500
C27 H27 0.9500

loop_
_geom_torsion_atom_site_label_1
_geom_torsion_atom_site_label_2
_geom_torsion_atom_site_label_3
_geom_torsion_atom_site_label_4
_geom_torsion
O2 Zr1 N3 C6 179.9(5)
O1 Zr1 N3 C6 108.7(6)
N4 Zr1 N3 C6 38.1(5)
N2 Zr1 N3 C6 -83.7(5)
N1 Zr1 N3 C6 -24.4(6)
O2 Zr1 N3 C5 -58.1(6)
O1 Zr1 N3 C5 -129.3(6)
N4 Zr1 N3 C5 160.1(7)
N2 Zr1 N3 C5 38.4(6)
N1 Zr1 N3 C5 97.7(6)
O2 Zr1 N3 C18 63.7(5)
O1 Zr1 N3 C18 -7.5(7)
N4 Zr1 N3 C18 -78.1(5)
N2 Zr1 N3 C18 160.1(5)
N1 Zr1 N3 C18 -140.6(5)
O2 Zr1 O1 C25 -55.8(9)
N4 Zr1 O1 C25 75.0(9)
N2 Zr1 O1 C25 -152.3(8)
N3 Zr1 O1 C25 11.4(12)
N1 Zr1 O1 C25 155.9(9)
O2 Zr1 N1 C10 -133.9(6)
O1 Zr1 N1 C10 -63.0(6)
N4 Zr1 N1 C10 34.5(6)
N2 Zr1 N1 C10 155.8(6)
N3 Zr1 N1 C10 92.2(6)
O2 Zr1 N1 C11 -10.8(8)
O1 Zr1 N1 C11 60.1(6)
N4 Zr1 N1 C11 157.7(6)
N2 Zr1 N1 C11 -81.1(6)
N3 Zr1 N1 C11 -144.7(5)
O2 Zr1 N1 C1 105.2(6)
O1 Zr1 N1 C1 176.1(5)
N4 Zr1 N1 C1 -86.3(5)
N2 Zr1 N1 C1 34.9(4)
N3 Zr1 N1 C1 -28.7(5)
C6 N3 C5 C4 63.0(10)
C18 N3 C5 C4 -173.3(7)
Zr1 N3 C5 C4 -53.4(9)
O2 Zr1 N2 C2 -167.9(6)
O1 Zr1 N2 C2 -73.1(7)
N4 Zr1 N2 C2 52.0(7)
N3 Zr1 N2 C2 116.0(6)
N1 Zr1 N2 C2 -19.6(6)
O2 Zr1 N2 C3 28.5(6)
O1 Zr1 N2 C3 123.3(6)
N4 Zr1 N2 C3 -111.6(6)
N3 Zr1 N2 C3 -47.7(6)
N1 Zr1 N2 C3 176.8(6)
C10 N1 C11 C12 -62.2(10)
C1 N1 C11 C12 60.5(10)
Zr1 N1 C11 C12 169.5(7)
C13 C12 C11 N1 -101.8(10)
C17 C12 C11 N1 85.4(10)
C23 C24 C19 C20 -3.2(15)
C23 C24 C19 C18 179.9(9)
O1 Zr1 O2 C31 -68.1(14)
N4 Zr1 O2 C31 -166.0(13)
N2 Zr1 O2 C31 62.9(13)
N3 Zr1 O2 C31 143.9(14)
N1 Zr1 O2 C31 -1.1(16)
C11 N1 C10 C9 -170.0(8)
C1 N1 C10 C9 67.2(10)
Zr1 N1 C10 C9 -48.1(10)
C10 N1 C1 C2 -173.2(7)
C11 N1 C1 C2 65.1(9)
Zr1 N1 C1 C2 -47.7(7)
C6 N3 C18 C19 64.9(9)
C5 N3 C18 C19 -59.5(9)
Zr1 N3 C18 C19 174.7(6)
C24 C19 C18 N3 -82.8(11)
C20 C19 C18 N3 100.3(10)
Zr1 O1 C25 C30 31.4(14)
Zr1 O1 C25 C26 -146.9(8)
C3 N2 C2 C1 163.1(7)
Zr1 N2 C2 C1 -1.8(10)
N1 C1 C2 N2 37.7(10)
N1 C10 C9 C8 62.5(11)
O2 Zr1 N4 C7 -75.9(8)
O1 Zr1 N4 C7 -171.6(7)
N2 Zr1 N4 C7 47.0(8)
N3 Zr1 N4 C7 -23.6(7)
N1 Zr1 N4 C7 112.5(7)
O2 Zr1 N4 C8 125.0(8)
O1 Zr1 N4 C8 29.2(9)
N2 Zr1 N4 C8 -112.2(8)
N3 Zr1 N4 C8 177.3(9)
N1 Zr1 N4 C8 -46.6(8)
C17 C12 C13 C14 -2.8(14)
C11 C12 C13 C14 -175.6(8)
C22 C21 C20 C19 -1.9(16)
C24 C19 C20 C21 2.1(15)
C18 C19 C20 C21 179.1(9)
C19 C24 C23 C22 3.9(16)
O1 C25 C30 C29 -177.9(9)
C26 C25 C30 C29 0.4(14)
C12 C13 C14 C15 1.1(15)
Zr1 O2 C31 C36 -24.6(19)
Zr1 O2 C31 C32 152.4(10)
C35 C36 C31 O2 -180.0(9)
C35 C36 C31 C32 3.0(15)
C20 C21 C22 C23 2.6(16)
C24 C23 C22 C21 -3.5(16)
O1 C25 C26 C27 178.1(11)
C30 C25 C26 C27 -0.3(16)
C17 C16 C15 C14 1.7(18)
C13 C14 C15 C16 -0.5(16)
C15 C16 C17 C12 -3.4(16)
C13 C12 C17 C16 3.8(13)
C11 C12 C17 C16 176.9(8)
C2 N2 C3 C4 -92.9(9)
Zr1 N2 C3 C4 72.1(10)
O2 C31 C32 C33 -179.6(9)
C36 C31 C32 C33 -2.5(14)
C7 N4 C8 C9 -87.6(9)
Zr1 N4 C8 C9 73.9(10)
C10 C9 C8 N4 -72.0(11)
C8 N4 C7 C6 164.3(8)
Zr1 N4 C7 C6 3.2(11)
N3 C5 C4 C3 64.4(11)
N2 C3 C4 C5 -69.7(11)
C5 N3 C6 C7 -174.8(7)
C18 N3 C6 C7 62.3(9)
Zr1 N3 C6 C7 -50.2(7)
N4 C7 C6 N3 35.8(10)
C31 C32 C33 C34 0.3(16)
C31 C36 C35 C34 -1.1(19)
C36 C35 C34 C33 -1(2)
C32 C33 C34 C35 2(2)
C27 C28 C29 C30 0.3(18)
C25 C30 C29 C28 -0.4(16)
C29 C28 C27 C26 0(2)
C25 C26 C27 C28 0(2)
